data_7151209
loop_
_publ_author_name
'Jacobs, Ayesha'
'le Roex, Tanya'
'Nassimbeni, Luigi R.'
'Toda, Fumio'

_publ_section_title
;
 Inclusion of volatile guests by a tetrapedal host: structure and
 kinetics.
;
_journal_issue 12
_journal_name_full 'Organic &amp; biomolecular chemistry'
_journal_page_first 2452
_journal_page_last 2457
_journal_paper_doi 10.1039/b602367n
_journal_volume 4
_journal_year 2006
_chemical_formula_moiety 'C62 H44 O4. 5(C5 H5 N)'
_chemical_formula_sum 'C87 H69 N5 O4'
_chemical_formula_weight 1248.47
_chemical_name_common
;tetra(3-hydroxy-3,3-diphenyl-2-propynyl)ethene.5(pyridine)
clathrate
;
_chemical_name_systematic
;
tetra(3-hydroxy-3,3-diphenyl-2-propynyl)ethene.5(pyridine) clathrate
;
_space_group_IT_number 2
_symmetry_cell_setting triclinic
_symmetry_space_group_name_Hall '-P 1'
_symmetry_space_group_name_H-M 'P -1'
_atom_sites_solution_hydrogens geom
_atom_sites_solution_primary direct
_atom_sites_solution_secondary difmap
_audit_creation_method SHELXL-97
_cell_angle_alpha 63.050(1)
_cell_angle_beta 87.506(1)
_cell_angle_gamma 70.950(1)
_cell_formula_units_Z 2
_cell_length_a 14.0976(2)
_cell_length_b 16.7074(2)
_cell_length_c 17.3826(3)
_cell_measurement_reflns_used 56600
_cell_measurement_temperature 113(2)
_cell_measurement_theta_max 27.88
_cell_measurement_theta_min 1.02
_cell_volume 3423.12(10)
_computing_cell_refinement 'Collect (Nonius, 2000)'
_computing_data_collection 'Collect (Nonius, 2000)'
_computing_data_reduction 'Collect (Nonius, 2000)'
_computing_molecular_graphics 'XSEED, a graphical interface to SHELX (1999)'
_computing_publication_material 'SHELXL-97 (Sheldrick, 1997)'
_computing_structure_refinement 'SHELXL-97 (Sheldrick, 1997)'
_computing_structure_solution 'SHELXS-97 (Sheldrick, 1990)'
_diffrn_ambient_temperature 113(2)
_diffrn_measured_fraction_theta_full 0.990
_diffrn_measured_fraction_theta_max 0.990
_diffrn_measurement_device_type 'Nonius Kappa CCD'
_diffrn_measurement_method 'combination of phi and omega'
_diffrn_radiation_monochromator graphite
_diffrn_radiation_source 'fine-focus sealed tube'
_diffrn_radiation_type MoK\a
_diffrn_radiation_wavelength 0.71073
_diffrn_reflns_av_R_equivalents 0.0497
_diffrn_reflns_av_sigmaI/netI 0.0941
_diffrn_reflns_limit_h_max 18
_diffrn_reflns_limit_h_min -18
_diffrn_reflns_limit_k_max 21
_diffrn_reflns_limit_k_min -21
_diffrn_reflns_limit_l_max 22
_diffrn_reflns_limit_l_min -22
_diffrn_reflns_number 29704
_diffrn_reflns_theta_full 27.86
_diffrn_reflns_theta_max 27.86
_diffrn_reflns_theta_min 1.72
_exptl_absorpt_coefficient_mu 0.074
_exptl_absorpt_correction_type none
_exptl_crystal_colour colourless
_exptl_crystal_density_diffrn 1.211
_exptl_crystal_density_meas ?
_exptl_crystal_density_method .
_exptl_crystal_F_000 1316
_exptl_crystal_size_max 0.30
_exptl_crystal_size_mid 0.15
_exptl_crystal_size_min 0.10
_refine_diff_density_max 0.857
_refine_diff_density_min -0.554
_refine_diff_density_rms 0.059
_refine_ls_extinction_method none
_refine_ls_goodness_of_fit_ref 1.053
_refine_ls_hydrogen_treatment mixed
_refine_ls_matrix_type full
_refine_ls_number_parameters 850
_refine_ls_number_reflns 16135
_refine_ls_number_restraints 7
_refine_ls_restrained_S_all 1.054
_refine_ls_R_factor_all 0.1343
_refine_ls_R_factor_gt 0.0651
_refine_ls_shift/su_max 0.005
_refine_ls_shift/su_mean 0.000
_refine_ls_structure_factor_coef Fsqd
_refine_ls_weighting_details 'calc w=1/[\s^2^(Fo^2^)+(0.0870P)^2^+0.3462P] where P=(Fo^2^+2Fc^2^)/3'
_refine_ls_weighting_scheme calc
_refine_ls_wR_factor_gt 0.1549
_refine_ls_wR_factor_ref 0.1811
_reflns_number_gt 9044
_reflns_number_total 16135
_reflns_threshold_expression >2sigma(I)
_cod_data_source_file b602367n.txt
_cod_data_source_block c:\tetpyrd
_cod_original_cell_volume 3423.12(9)
_cod_original_sg_symbol_H-M P-1
_cod_database_code 7151209

loop_
_symmetry_equiv_pos_as_xyz
'x, y, z'
'-x, -y, -z'

loop_
_atom_site_label
_atom_site_type_symbol
_atom_site_fract_x
_atom_site_fract_y
_atom_site_fract_z
_atom_site_U_iso_or_equiv
_atom_site_adp_type
_atom_site_occupancy
_atom_site_symmetry_multiplicity
_atom_site_calc_flag
_atom_site_refinement_flags
_atom_site_disorder_assembly
_atom_site_disorder_group
C1 C 0.61536(16) 0.96177(14) 0.25997(13) 0.0170(4) Uani 1 1 d . . .
C2 C 0.68404(16) 0.88321(14) 0.33368(13) 0.0184(5) Uani 1 1 d . . .
C3 C 0.74496(17) 0.82246(15) 0.39484(14) 0.0202(5) Uani 1 1 d . . .
O4 O 0.91883(11) 0.74111(10) 0.44893(10) 0.0234(3) Uani 1 1 d D . .
C4 C 0.81935(16) 0.74705(14) 0.47080(13) 0.0194(5) Uani 1 1 d . . .
C5 C 0.80443(17) 0.77496(14) 0.54488(13) 0.0197(5) Uani 1 1 d . . .
C6 C 0.88622(19) 0.77063(16) 0.58981(15) 0.0289(5) Uani 1 1 d . . .
H6 H 0.9525 0.7508 0.5750 0.035 Uiso 1 1 calc R . .
C7 C 0.8706(2) 0.79548(19) 0.65671(16) 0.0377(6) Uani 1 1 d . . .
H7 H 0.9269 0.7916 0.6879 0.045 Uiso 1 1 calc R . .
C8 C 0.7758(2) 0.82537(16) 0.67866(15) 0.0311(6) Uani 1 1 d . . .
H8 H 0.7664 0.8424 0.7244 0.037 Uiso 1 1 calc R . .
C9 C 0.69399(19) 0.83056(15) 0.63340(15) 0.0298(6) Uani 1 1 d . . .
H9 H 0.6279 0.8512 0.6481 0.036 Uiso 1 1 calc R . .
C10 C 0.70808(18) 0.80588(16) 0.56682(15) 0.0267(5) Uani 1 1 d . . .
H10 H 0.6514 0.8101 0.5357 0.032 Uiso 1 1 calc R . .
C11 C 0.80308(16) 0.65111(14) 0.49901(13) 0.0189(5) Uani 1 1 d . . .
C12 C 0.88596(18) 0.56593(15) 0.53401(14) 0.0261(5) Uani 1 1 d . . .
H12 H 0.9519 0.5673 0.5405 0.031 Uiso 1 1 calc R . .
C13 C 0.87210(19) 0.47942(16) 0.55934(15) 0.0314(6) Uani 1 1 d . . .
H13 H 0.9288 0.4218 0.5827 0.038 Uiso 1 1 calc R . .
C14 C 0.77640(19) 0.47614(16) 0.55095(15) 0.0293(6) Uani 1 1 d . . .
H14 H 0.7673 0.4167 0.5685 0.035 Uiso 1 1 calc R . .
C15 C 0.69426(19) 0.56037(16) 0.51680(15) 0.0287(5) Uani 1 1 d . . .
H15 H 0.6282 0.5587 0.5116 0.034 Uiso 1 1 calc R . .
C16 C 0.70772(17) 0.64734(15) 0.49014(14) 0.0235(5) Uani 1 1 d . . .
H16 H 0.6510 0.7049 0.4656 0.028 Uiso 1 1 calc R . .
C17 C 0.66071(16) 1.01791(14) 0.19023(13) 0.0181(4) Uani 1 1 d . . .
C18 C 0.70498(16) 1.06041(14) 0.13531(13) 0.0192(5) Uani 1 1 d . . .
O19 O 0.86409(11) 1.07997(11) 0.10989(10) 0.0261(4) Uani 1 1 d D . .
C19 C 0.76347(16) 1.11242(14) 0.07083(13) 0.0199(5) Uani 1 1 d . . .
H19 H 0.858(2) 1.093(2) 0.1595(19) 0.060(9) Uiso 1 1 d D . .
C20 C 0.71307(17) 1.22113(14) 0.03735(13) 0.0200(5) Uani 1 1 d . . .
C21 C 0.77161(19) 1.27886(16) 0.00055(15) 0.0302(6) Uani 1 1 d . . .
H21 H 0.8411 1.2507 -0.0028 0.036 Uiso 1 1 calc R . .
C22 C 0.7296(2) 1.37678(17) -0.03115(16) 0.0360(6) Uani 1 1 d . . .
H22 H 0.7704 1.4155 -0.0554 0.043 Uiso 1 1 calc R . .
C23 C 0.6280(2) 1.41849(17) -0.02759(16) 0.0359(6) Uani 1 1 d . . .
H23 H 0.5992 1.4857 -0.0487 0.043 Uiso 1 1 calc R . .
C24 C 0.5689(2) 1.36181(16) 0.00685(17) 0.0356(6) Uani 1 1 d . . .
H24 H 0.4989 1.3903 0.0082 0.043 Uiso 1 1 calc R . .
C25 C 0.61126(18) 1.26376(16) 0.03941(15) 0.0286(5) Uani 1 1 d . . .
H25 H 0.5702 1.2252 0.0634 0.034 Uiso 1 1 calc R . .
C26 C 0.76833(17) 1.09067(14) -0.00640(14) 0.0221(5) Uani 1 1 d . . .
C27 C 0.8588(2) 1.07072(16) -0.04044(15) 0.0323(6) Uani 1 1 d . . .
H27 H 0.9181 1.0688 -0.0147 0.039 Uiso 1 1 calc R . .
C28 C 0.8636(2) 1.05354(17) -0.11171(17) 0.0400(7) Uani 1 1 d . . .
H28 H 0.9260 1.0397 -0.1344 0.048 Uiso 1 1 calc R . .
C29 C 0.7780(2) 1.05655(17) -0.14943(16) 0.0382(7) Uani 1 1 d . . .
H29 H 0.7815 1.0440 -0.1978 0.046 Uiso 1 1 calc R . .
C30 C 0.6864(2) 1.07783(17) -0.11713(15) 0.0348(6) Uani 1 1 d . . .
H30 H 0.6271 1.0809 -0.1439 0.042 Uiso 1 1 calc R . .
C31 C 0.68159(19) 1.09468(15) -0.04531(14) 0.0267(5) Uani 1 1 d . . .
H31 H 0.6191 1.1089 -0.0229 0.032 Uiso 1 1 calc R . .
C32 C 0.51303(16) 0.98313(14) 0.25821(13) 0.0178(5) Uani 1 1 d . . .
C33 C 0.44619(16) 1.06749(14) 0.18688(13) 0.0185(5) Uani 1 1 d . . .
C34 C 0.39457(16) 1.14024(15) 0.12650(14) 0.0196(5) Uani 1 1 d . . .
O35 O 0.36327(12) 1.30697(10) 0.04544(10) 0.0242(4) Uani 1 1 d D . .
C35 C 0.33587(16) 1.23091(14) 0.04951(13) 0.0198(5) Uani 1 1 d . . .
H35 H 0.330(2) 1.324(2) 0.0869(18) 0.055(9) Uiso 1 1 d D . .
C36 C 0.36335(17) 1.22132(14) -0.03341(13) 0.0213(5) Uani 1 1 d . . .
C37 C 0.37809(19) 1.29620(16) -0.10604(15) 0.0311(6) Uani 1 1 d . . .
H37 H 0.3739 1.3532 -0.1042 0.037 Uiso 1 1 calc R . .
C38 C 0.3989(2) 1.28826(18) -0.18134(16) 0.0395(7) Uani 1 1 d . . .
H38 H 0.4079 1.3403 -0.2312 0.047 Uiso 1 1 calc R . .
C39 C 0.4066(2) 1.20532(18) -0.18471(16) 0.0375(6) Uani 1 1 d . . .
H39 H 0.4207 1.2002 -0.2366 0.045 Uiso 1 1 calc R . .
C40 C 0.3936(2) 1.13031(18) -0.11227(16) 0.0403(7) Uani 1 1 d . . .
H40 H 0.3995 1.0728 -0.1138 0.048 Uiso 1 1 calc R . .
C41 C 0.3720(2) 1.13836(16) -0.03712(15) 0.0327(6) Uani 1 1 d . . .
H41 H 0.3630 1.0862 0.0126 0.039 Uiso 1 1 calc R . .
C42 C 0.22196(17) 1.25208(14) 0.05370(13) 0.0207(5) Uani 1 1 d . . .
C43 C 0.15637(19) 1.34524(16) 0.00292(16) 0.0324(6) Uani 1 1 d . . .
H43 H 0.1827 1.3936 -0.0335 0.039 Uiso 1 1 calc R . .
C44 C 0.0530(2) 1.36760(19) 0.00531(19) 0.0439(7) Uani 1 1 d . . .
H44 H 0.0090 1.4314 -0.0292 0.053 Uiso 1 1 calc R . .
C45 C 0.0133(2) 1.2979(2) 0.05741(18) 0.0421(7) Uani 1 1 d . . .
H45 H -0.0576 1.3140 0.0596 0.051 Uiso 1 1 calc R . .
C46 C 0.0773(2) 1.20522(19) 0.10602(17) 0.0376(6) Uani 1 1 d . . .
H46 H 0.0505 1.1565 0.1406 0.045 Uiso 1 1 calc R . .
C47 C 0.18140(18) 1.18286(16) 0.10441(15) 0.0274(5) Uani 1 1 d . . .
H47 H 0.2252 1.1189 0.1388 0.033 Uiso 1 1 calc R . .
C48 C 0.47064(16) 0.92282(14) 0.32777(13) 0.0188(5) Uani 1 1 d . . .
C49 C 0.43728(16) 0.87076(14) 0.38676(13) 0.0189(5) Uani 1 1 d . . .
O50 O 0.45732(11) 0.70959(10) 0.48765(10) 0.0215(3) Uani 1 1 d D . .
C50 C 0.39671(16) 0.80704(14) 0.46045(13) 0.0177(4) Uani 1 1 d . . .
H50 H 0.447(2) 0.6918(19) 0.4458(17) 0.051(8) Uiso 1 1 d D . .
C51 C 0.28606(16) 0.82585(14) 0.43448(13) 0.0176(4) Uani 1 1 d . . .
C52 C 0.22158(17) 0.91720(15) 0.37792(14) 0.0222(5) Uani 1 1 d . . .
H52 H 0.2466 0.9689 0.3536 0.027 Uiso 1 1 calc R . .
C53 C 0.12062(18) 0.93341(16) 0.35666(15) 0.0273(5) Uani 1 1 d . . .
H53 H 0.0772 0.9960 0.3179 0.033 Uiso 1 1 calc R . .
C54 C 0.08323(18) 0.85871(16) 0.39181(15) 0.0273(5) Uani 1 1 d . . .
H54 H 0.0146 0.8696 0.3765 0.033 Uiso 1 1 calc R . .
C55 C 0.14652(18) 0.76826(16) 0.44925(16) 0.0292(6) Uani 1 1 d . . .
H55 H 0.1208 0.7171 0.4744 0.035 Uiso 1 1 calc R . .
C56 C 0.24773(17) 0.75133(15) 0.47067(14) 0.0237(5) Uani 1 1 d . . .
H56 H 0.2907 0.6888 0.5101 0.028 Uiso 1 1 calc R . .
C57 C 0.40239(15) 0.82430(14) 0.53974(13) 0.0179(4) Uani 1 1 d . . .
C58 C 0.41335(17) 0.90677(15) 0.53261(14) 0.0234(5) Uani 1 1 d . . .
H58 H 0.4205 0.9538 0.4777 0.028 Uiso 1 1 calc R . .
C59 C 0.41388(17) 0.92087(16) 0.60554(15) 0.0263(5) Uani 1 1 d . . .
H59 H 0.4211 0.9777 0.6001 0.032 Uiso 1 1 calc R . .
C60 C 0.40403(17) 0.85270(16) 0.68571(15) 0.0259(5) Uani 1 1 d . . .
H60 H 0.4060 0.8618 0.7357 0.031 Uiso 1 1 calc R . .
C61 C 0.39136(17) 0.77159(16) 0.69279(14) 0.0255(5) Uani 1 1 d . . .
H61 H 0.3829 0.7253 0.7476 0.031 Uiso 1 1 calc R . .
C62 C 0.39076(17) 0.75659(15) 0.62066(14) 0.0231(5) Uani 1 1 d . . .
H62 H 0.3824 0.7000 0.6264 0.028 Uiso 1 1 calc R . .
N6G N 0.85646(15) 1.09987(14) 0.25831(13) 0.0299(5) Uani 1 1 d . . .
C6G C 0.84472(18) 1.02920(16) 0.33107(16) 0.0305(6) Uani 1 1 d . . .
H6G H 0.8316 0.9788 0.3272 0.037 Uiso 1 1 calc R . .
C7G C 0.85068(18) 1.02542(17) 0.41164(16) 0.0334(6) Uani 1 1 d . . .
H7G H 0.8430 0.9731 0.4620 0.040 Uiso 1 1 calc R . .
C8G C 0.86781(19) 1.09848(18) 0.41775(16) 0.0357(6) Uani 1 1 d . . .
H8G H 0.8727 1.0976 0.4725 0.043 Uiso 1 1 calc R . .
C9G C 0.87794(19) 1.17379(18) 0.34268(17) 0.0347(6) Uani 1 1 d . . .
H9G H 0.8886 1.2261 0.3446 0.042 Uiso 1 1 calc R . .
C10G C 0.87212(18) 1.17086(17) 0.26565(16) 0.0309(6) Uani 1 1 d . . .
H10G H 0.8797 1.2224 0.2144 0.037 Uiso 1 1 calc R . .
N11G N 0.28111(15) 1.37163(13) 0.16049(12) 0.0277(5) Uani 1 1 d . . .
C11G C 0.3529(2) 1.36270(18) 0.21435(16) 0.0364(6) Uiso 1 1 d . . .
H11G H 0.4212 1.3291 0.2127 0.044 Uiso 1 1 calc R . .
C12G C 0.3332(2) 1.39963(19) 0.27224(18) 0.0451(7) Uiso 1 1 d . . .
H12G H 0.3866 1.3917 0.3094 0.054 Uiso 1 1 calc R . .
C13G C 0.2370(2) 1.44697(19) 0.27495(18) 0.0434(7) Uiso 1 1 d . . .
H13G H 0.2216 1.4730 0.3144 0.052 Uiso 1 1 calc R . .
C14G C 0.1599(2) 1.4580(2) 0.22033(18) 0.0474(7) Uiso 1 1 d . . .
H14G H 0.0914 1.4920 0.2210 0.057 Uiso 1 1 calc R . .
C15G C 0.1863(2) 1.41763(17) 0.16437(16) 0.0346(6) Uiso 1 1 d . . .
H15G H 0.1341 1.4233 0.1275 0.042 Uiso 1 1 calc R . .
N16G N 0.42798(17) 0.64619(14) 0.36851(13) 0.0334(5) Uani 1 1 d . . .
C16G C 0.3549(2) 0.70548(18) 0.30246(16) 0.0417(7) Uani 1 1 d . . .
H16G H 0.3148 0.7648 0.3000 0.050 Uiso 1 1 calc R . .
C17G C 0.3336(2) 0.68617(18) 0.23727(16) 0.0392(7) Uani 1 1 d . . .
H17G H 0.2809 0.7313 0.1911 0.047 Uiso 1 1 calc R . .
C18G C 0.3902(2) 0.60028(19) 0.24065(18) 0.0403(7) Uani 1 1 d . . .
H18G H 0.3775 0.5844 0.1971 0.048 Uiso 1 1 calc R . .
C19G C 0.4656(2) 0.5379(2) 0.30844(19) 0.0435(7) Uani 1 1 d . . .
H19G H 0.5061 0.4779 0.3125 0.052 Uiso 1 1 calc R . .
C20G C 0.4823(2) 0.56320(18) 0.37090(17) 0.0341(6) Uani 1 1 d . . .
H20G H 0.5349 0.5194 0.4175 0.041 Uiso 1 1 calc R . .
N21G N 0.1149(3) 1.5766(2) -0.2053(3) 0.1137(16) Uani 1 1 d . . .
C21G C 0.2178(6) 1.5687(4) -0.1742(4) 0.0559(14) Uiso 0.63 1 d P . .
C22G C 0.2917(4) 1.5582(4) -0.2265(5) 0.0481(12) Uiso 0.63 1 d P . .
C23G C 0.2811(5) 1.5532(4) -0.2962(4) 0.0458(14) Uiso 0.63 1 d P . .
C24G C 0.1895(6) 1.5552(4) -0.3228(5) 0.0658(19) Uiso 0.63 1 d P . .
C25G C 0.1139(3) 1.5667(3) -0.2815(3) 0.0748(10) Uiso 1 1 d . . .
N1G N 0.92408(16) 0.73573(14) 0.29408(13) 0.0329(5) Uani 1 1 d . . .
C1G C 0.8855(2) 0.6848(2) 0.27396(19) 0.0552(8) Uani 1 1 d . . .
H1G H 0.8657 0.6369 0.3198 0.066 Uiso 1 1 calc R . .
C2G C 0.8719(3) 0.6956(3) 0.1923(2) 0.0602(9) Uani 1 1 d . . .
H2G H 0.8466 0.6543 0.1827 0.072 Uiso 1 1 calc R . .
C3G C 0.8945(3) 0.7651(3) 0.1264(2) 0.0678(10) Uani 1 1 d . . .
H3G H 0.8893 0.7723 0.0692 0.081 Uiso 1 1 calc R . .
C5G C 0.9422(4) 0.8052(3) 0.2286(2) 0.0832(14) Uani 1 1 d . . .
H5G H 0.9687 0.8448 0.2400 0.100 Uiso 1 1 calc R . .
C4G C 0.9251(4) 0.8250(3) 0.1426(2) 0.0857(13) Uani 1 1 d . . .
H4G H 0.9348 0.8795 0.0964 0.103 Uiso 1 1 calc R . .
H4 H 0.920(3) 0.736(2) 0.394(2) 0.078(11) Uiso 1 1 d D . .
C27G C 0.2836(8) 1.5656(6) -0.1894(7) 0.054(2) Uiso 0.37 1 d PD . .
C26G C 0.1775(8) 1.5789(7) -0.1555(7) 0.055(3) Uiso 0.37 1 d PD . .
C28G C 0.2920(6) 1.5548(6) -0.2661(8) 0.037(2) Uiso 0.37 1 d PD . .
C29G C 0.2243(9) 1.5532(7) -0.3046(6) 0.051(3) Uiso 0.37 1 d PD . .

loop_
_atom_site_aniso_label
_atom_site_aniso_U_11
_atom_site_aniso_U_22
_atom_site_aniso_U_33
_atom_site_aniso_U_23
_atom_site_aniso_U_13
_atom_site_aniso_U_12
C1 0.0226(12) 0.0164(10) 0.0149(10) -0.0080(8) 0.0044(9) -0.0094(9)
C2 0.0208(12) 0.0179(11) 0.0190(11) -0.0089(9) 0.0063(10) -0.0097(9)
C3 0.0217(12) 0.0215(11) 0.0189(11) -0.0086(9) 0.0049(10) -0.0107(10)
O4 0.0159(8) 0.0317(9) 0.0242(9) -0.0125(7) 0.0047(7) -0.0109(7)
C4 0.0157(12) 0.0208(11) 0.0184(11) -0.0060(9) 0.0025(9) -0.0070(9)
C5 0.0231(12) 0.0160(10) 0.0169(11) -0.0041(9) 0.0005(9) -0.0079(9)
C6 0.0262(14) 0.0348(13) 0.0286(13) -0.0156(11) 0.0034(11) -0.0128(11)
C7 0.0399(17) 0.0490(16) 0.0334(15) -0.0236(13) 0.0001(12) -0.0193(13)
C8 0.0425(16) 0.0270(13) 0.0284(13) -0.0152(11) 0.0070(12) -0.0145(11)
C9 0.0331(15) 0.0247(12) 0.0288(13) -0.0111(10) 0.0097(11) -0.0094(11)
C10 0.0258(14) 0.0288(12) 0.0261(13) -0.0133(10) 0.0000(10) -0.0088(10)
C11 0.0206(12) 0.0202(11) 0.0152(11) -0.0079(9) 0.0037(9) -0.0069(9)
C12 0.0206(13) 0.0247(12) 0.0272(13) -0.0103(10) 0.0039(10) -0.0036(10)
C13 0.0324(15) 0.0203(12) 0.0322(14) -0.0095(10) 0.0063(11) -0.0022(10)
C14 0.0387(16) 0.0245(12) 0.0300(13) -0.0145(10) 0.0098(11) -0.0153(11)
C15 0.0287(14) 0.0288(13) 0.0322(13) -0.0145(11) 0.0051(11) -0.0139(11)
C16 0.0196(12) 0.0219(11) 0.0271(12) -0.0099(10) 0.0011(10) -0.0067(9)
C17 0.0201(12) 0.0176(10) 0.0163(11) -0.0082(9) -0.0003(9) -0.0051(9)
C18 0.0190(12) 0.0182(11) 0.0182(11) -0.0075(9) 0.0016(9) -0.0052(9)
O19 0.0187(9) 0.0318(9) 0.0255(9) -0.0118(7) 0.0033(7) -0.0083(7)
C19 0.0184(12) 0.0196(11) 0.0202(11) -0.0069(9) 0.0045(9) -0.0085(9)
C20 0.0266(13) 0.0205(11) 0.0172(11) -0.0101(9) 0.0069(9) -0.0122(10)
C21 0.0301(14) 0.0265(13) 0.0347(14) -0.0117(11) 0.0106(11) -0.0153(11)
C22 0.0486(18) 0.0286(13) 0.0384(15) -0.0141(11) 0.0141(13) -0.0258(13)
C23 0.0500(18) 0.0225(12) 0.0364(15) -0.0143(11) 0.0098(13) -0.0134(12)
C24 0.0346(15) 0.0261(13) 0.0451(16) -0.0178(12) 0.0167(12) -0.0090(11)
C25 0.0291(14) 0.0255(12) 0.0351(14) -0.0149(11) 0.0117(11) -0.0137(11)
C26 0.0304(14) 0.0157(10) 0.0185(11) -0.0065(9) 0.0065(10) -0.0087(9)
C27 0.0322(15) 0.0323(13) 0.0291(13) -0.0150(11) 0.0106(11) -0.0069(11)
C28 0.0456(18) 0.0337(14) 0.0334(15) -0.0160(12) 0.0164(13) -0.0056(12)
C29 0.067(2) 0.0280(13) 0.0244(13) -0.0164(11) 0.0143(13) -0.0174(13)
C30 0.0558(19) 0.0316(13) 0.0227(13) -0.0114(11) 0.0054(12) -0.0238(13)
C31 0.0345(15) 0.0261(12) 0.0226(12) -0.0101(10) 0.0080(11) -0.0165(11)
C32 0.0240(13) 0.0162(10) 0.0154(10) -0.0080(8) 0.0028(9) -0.0088(9)
C33 0.0192(12) 0.0210(11) 0.0191(11) -0.0115(10) 0.0064(9) -0.0088(9)
C34 0.0184(12) 0.0234(12) 0.0217(12) -0.0124(10) 0.0054(9) -0.0102(10)
O35 0.0290(9) 0.0218(8) 0.0276(9) -0.0140(7) 0.0066(7) -0.0124(7)
C35 0.0219(12) 0.0171(11) 0.0212(11) -0.0085(9) 0.0014(9) -0.0082(9)
C36 0.0232(13) 0.0214(11) 0.0193(11) -0.0086(9) 0.0024(9) -0.0090(9)
C37 0.0463(17) 0.0219(12) 0.0260(13) -0.0103(10) 0.0092(11) -0.0145(11)
C38 0.063(2) 0.0334(14) 0.0243(13) -0.0104(11) 0.0146(13) -0.0245(13)
C39 0.0559(19) 0.0386(15) 0.0244(13) -0.0174(11) 0.0104(12) -0.0204(13)
C40 0.065(2) 0.0313(14) 0.0351(15) -0.0217(12) 0.0125(14) -0.0208(13)
C41 0.0526(17) 0.0262(12) 0.0238(13) -0.0107(10) 0.0080(12) -0.0207(12)
C42 0.0233(12) 0.0197(11) 0.0190(11) -0.0103(9) -0.0009(9) -0.0050(9)
C43 0.0304(15) 0.0226(12) 0.0357(14) -0.0086(11) -0.0092(11) -0.0045(11)
C44 0.0269(16) 0.0328(14) 0.0606(19) -0.0197(14) -0.0139(14) 0.0030(12)
C45 0.0204(14) 0.0571(18) 0.0516(18) -0.0320(15) -0.0008(13) -0.0060(13)
C46 0.0309(15) 0.0493(16) 0.0338(14) -0.0180(13) 0.0088(12) -0.0180(13)
C47 0.0237(13) 0.0286(12) 0.0272(13) -0.0105(10) 0.0036(10) -0.0095(10)
C48 0.0177(12) 0.0205(11) 0.0199(11) -0.0119(9) 0.0009(9) -0.0047(9)
C49 0.0174(12) 0.0192(11) 0.0204(11) -0.0103(9) 0.0031(9) -0.0053(9)
O50 0.0211(9) 0.0184(8) 0.0239(8) -0.0107(7) 0.0044(7) -0.0044(6)
C50 0.0162(11) 0.0161(10) 0.0198(11) -0.0079(9) 0.0034(9) -0.0052(9)
C51 0.0175(12) 0.0223(11) 0.0171(11) -0.0119(9) 0.0054(9) -0.0083(9)
C52 0.0223(13) 0.0218(11) 0.0212(11) -0.0083(9) 0.0051(10) -0.0086(9)
C53 0.0213(13) 0.0283(12) 0.0250(12) -0.0105(10) -0.0006(10) -0.0021(10)
C54 0.0192(13) 0.0387(14) 0.0330(13) -0.0234(11) 0.0040(10) -0.0108(11)
C55 0.0270(14) 0.0299(13) 0.0412(15) -0.0214(11) 0.0107(11) -0.0161(11)
C56 0.0219(13) 0.0209(11) 0.0287(12) -0.0112(10) 0.0037(10) -0.0085(9)
C57 0.0126(11) 0.0200(11) 0.0193(11) -0.0091(9) 0.0025(9) -0.0036(9)
C58 0.0259(13) 0.0231(11) 0.0240(12) -0.0122(10) 0.0069(10) -0.0102(10)
C59 0.0258(13) 0.0265(12) 0.0337(14) -0.0191(11) 0.0044(11) -0.0101(10)
C60 0.0234(13) 0.0336(13) 0.0221(12) -0.0165(10) 0.0013(10) -0.0061(10)
C61 0.0257(13) 0.0265(12) 0.0191(12) -0.0075(10) 0.0028(10) -0.0074(10)
C62 0.0222(13) 0.0222(11) 0.0232(12) -0.0089(9) 0.0032(10) -0.0081(9)
N6G 0.0236(11) 0.0339(11) 0.0319(12) -0.0163(10) 0.0026(9) -0.0078(9)
C6G 0.0212(13) 0.0264(12) 0.0424(15) -0.0154(11) 0.0017(11) -0.0070(10)
C7G 0.0228(14) 0.0288(13) 0.0304(14) -0.0024(11) 0.0057(11) -0.0042(11)
C8G 0.0319(15) 0.0481(16) 0.0274(14) -0.0214(12) 0.0072(11) -0.0088(12)
C9G 0.0317(15) 0.0373(14) 0.0458(16) -0.0269(13) 0.0123(12) -0.0146(12)
C10G 0.0264(14) 0.0305(13) 0.0329(14) -0.0118(11) 0.0116(11) -0.0115(11)
N11G 0.0345(12) 0.0247(10) 0.0258(10) -0.0123(8) 0.0042(9) -0.0118(9)
N16G 0.0484(14) 0.0290(11) 0.0264(11) -0.0146(9) 0.0082(10) -0.0157(10)
C16G 0.068(2) 0.0270(13) 0.0247(14) -0.0118(11) 0.0033(14) -0.0096(13)
C17G 0.0560(19) 0.0334(14) 0.0241(13) -0.0089(11) 0.0031(12) -0.0169(13)
C18G 0.0564(19) 0.0426(16) 0.0375(15) -0.0260(13) 0.0110(14) -0.0258(14)
C19G 0.0454(18) 0.0403(15) 0.0590(19) -0.0356(15) 0.0078(15) -0.0134(14)
C20G 0.0340(15) 0.0352(14) 0.0403(15) -0.0214(12) 0.0096(12) -0.0155(12)
N21G 0.112(3) 0.0339(16) 0.141(4) -0.0057(19) 0.060(3) -0.0168(18)
N1G 0.0379(13) 0.0361(12) 0.0250(11) -0.0149(9) 0.0052(9) -0.0122(10)
C1G 0.064(2) 0.082(2) 0.0337(16) -0.0245(16) 0.0110(15) -0.0472(19)
C2G 0.076(3) 0.084(2) 0.0448(19) -0.0355(18) 0.0075(17) -0.049(2)
C3G 0.106(3) 0.088(3) 0.0324(17) -0.0323(18) 0.0112(18) -0.055(2)
C5G 0.162(4) 0.096(3) 0.043(2) -0.042(2) 0.036(2) -0.095(3)
C4G 0.153(4) 0.084(3) 0.039(2) -0.0223(19) 0.025(2) -0.074(3)

loop_
_atom_type_symbol
_atom_type_description
_atom_type_scat_dispersion_real
_atom_type_scat_dispersion_imag
_atom_type_scat_source
C C 0.0033 0.0016 'International Tables Vol C Tables 4.2.6.8 and 6.1.1.4'
H H 0.0000 0.0000 'International Tables Vol C Tables 4.2.6.8 and 6.1.1.4'
N N 0.0061 0.0033 'International Tables Vol C Tables 4.2.6.8 and 6.1.1.4'
O O 0.0106 0.0060 'International Tables Vol C Tables 4.2.6.8 and 6.1.1.4'

loop_
_geom_angle_atom_site_label_1
_geom_angle_atom_site_label_2
_geom_angle_atom_site_label_3
_geom_angle
_geom_angle_site_symmetry_1
_geom_angle_site_symmetry_3
_geom_angle_publ_flag
C32 C1 C17 122.50(19) . . ?
C32 C1 C2 121.71(19) . . ?
C17 C1 C2 115.75(19) . . ?
C3 C2 C1 174.9(2) . . ?
C2 C3 C4 179.4(3) . . ?
O4 C4 C3 109.61(17) . . ?
O4 C4 C5 107.72(16) . . ?
C3 C4 C5 108.67(17) . . ?
O4 C4 C11 111.06(16) . . ?
C3 C4 C11 109.01(17) . . ?
C5 C4 C11 110.73(16) . . ?
C6 C5 C10 119.1(2) . . ?
C6 C5 C4 120.7(2) . . ?
C10 C5 C4 120.19(19) . . ?
C5 C6 C7 119.4(2) . . ?
C8 C7 C6 121.5(2) . . ?
C7 C8 C9 119.2(2) . . ?
C10 C9 C8 120.2(2) . . ?
C9 C10 C5 120.6(2) . . ?
C16 C11 C12 118.93(19) . . ?
C16 C11 C4 121.38(18) . . ?
C12 C11 C4 119.69(19) . . ?
C13 C12 C11 120.1(2) . . ?
C14 C13 C12 120.7(2) . . ?
C15 C14 C13 119.3(2) . . ?
C14 C15 C16 120.4(2) . . ?
C11 C16 C15 120.6(2) . . ?
C18 C17 C1 175.4(2) . . ?
C17 C18 C19 177.0(2) . . ?
O19 C19 C18 109.20(17) . . ?
O19 C19 C26 107.64(17) . . ?
C18 C19 C26 109.82(17) . . ?
O19 C19 C20 110.77(16) . . ?
C18 C19 C20 110.33(17) . . ?
C26 C19 C20 109.03(16) . . ?
C25 C20 C21 118.9(2) . . ?
C25 C20 C19 122.67(19) . . ?
C21 C20 C19 118.4(2) . . ?
C22 C21 C20 120.6(2) . . ?
C21 C22 C23 120.1(2) . . ?
C24 C23 C22 119.6(2) . . ?
C23 C24 C25 120.3(2) . . ?
C24 C25 C20 120.6(2) . . ?
C27 C26 C31 119.3(2) . . ?
C27 C26 C19 120.1(2) . . ?
C31 C26 C19 120.6(2) . . ?
C26 C27 C28 120.7(2) . . ?
C29 C28 C27 119.9(2) . . ?
C28 C29 C30 120.3(2) . . ?
C29 C30 C31 119.9(2) . . ?
C26 C31 C30 120.0(2) . . ?
C1 C32 C48 120.82(19) . . ?
C1 C32 C33 120.16(18) . . ?
C48 C32 C33 119.02(19) . . ?
C34 C33 C32 176.3(2) . . ?
C33 C34 C35 176.8(2) . . ?
O35 C35 C34 109.67(17) . . ?
O35 C35 C42 110.51(16) . . ?
C34 C35 C42 110.64(17) . . ?
O35 C35 C36 107.66(16) . . ?
C34 C35 C36 108.77(17) . . ?
C42 C35 C36 109.52(17) . . ?
C41 C36 C37 118.8(2) . . ?
C41 C36 C35 120.54(19) . . ?
C37 C36 C35 120.64(18) . . ?
C38 C37 C36 120.2(2) . . ?
C39 C38 C37 120.6(2) . . ?
C40 C39 C38 119.3(2) . . ?
C39 C40 C41 120.2(2) . . ?
C36 C41 C40 120.9(2) . . ?
C47 C42 C43 118.6(2) . . ?
C47 C42 C35 123.02(19) . . ?
C43 C42 C35 118.4(2) . . ?
C44 C43 C42 120.3(2) . . ?
C45 C44 C43 120.7(2) . . ?
C46 C45 C44 119.5(2) . . ?
C45 C46 C47 119.9(2) . . ?
C42 C47 C46 121.1(2) . . ?
C49 C48 C32 178.5(2) . . ?
C48 C49 C50 179.1(2) . . ?
O50 C50 C49 109.90(16) . . ?
O50 C50 C51 111.19(16) . . ?
C49 C50 C51 110.27(17) . . ?
O50 C50 C57 106.22(16) . . ?
C49 C50 C57 110.59(16) . . ?
C51 C50 C57 108.59(16) . . ?
C52 C51 C56 119.0(2) . . ?
C52 C51 C50 121.18(18) . . ?
C56 C51 C50 119.75(18) . . ?
C51 C52 C53 120.4(2) . . ?
C54 C53 C52 120.3(2) . . ?
C55 C54 C53 119.4(2) . . ?
C54 C55 C56 120.6(2) . . ?
C51 C56 C55 120.2(2) . . ?
C58 C57 C62 119.01(19) . . ?
C58 C57 C50 122.36(18) . . ?
C62 C57 C50 118.54(17) . . ?
C57 C58 C59 120.2(2) . . ?
C60 C59 C58 120.4(2) . . ?
C61 C60 C59 119.6(2) . . ?
C60 C61 C62 120.6(2) . . ?
C61 C62 C57 120.15(19) . . ?
C6G N6G C10G 116.8(2) . . ?
N6G C6G C7G 123.4(2) . . ?
C8G C7G C6G 118.8(2) . . ?
C7G C8G C9G 118.8(2) . . ?
C10G C9G C8G 118.3(2) . . ?
N6G C10G C9G 123.9(2) . . ?
C15G N11G C11G 117.5(2) . . ?
N11G C11G C12G 123.5(3) . . ?
C13G C12G C11G 118.5(3) . . ?
C12G C13G C14G 120.1(3) . . ?
C13G C14G C15G 117.7(3) . . ?
N11G C15G C14G 122.7(2) . . ?
C16G N16G C20G 116.8(2) . . ?
N16G C16G C17G 124.1(2) . . ?
C18G C17G C16G 118.5(3) . . ?
C19G C18G C17G 118.4(2) . . ?
C18G C19G C20G 119.4(2) . . ?
N16G C20G C19G 122.8(3) . . ?
C26G N21G C25G 138.4(6) . . ?
C26G N21G C21G 25.4(4) . . ?
C25G N21G C21G 113.1(4) . . ?
C26G C21G C27G 156.8(16) . . ?
C26G C21G C22G 170.4(14) . . ?
C27G C21G C22G 28.6(6) . . ?
C26G C21G N21G 57.4(11) . . ?
C27G C21G N21G 143.7(9) . . ?
C22G C21G N21G 115.5(5) . . ?
C26G C21G C28G 156.2(14) . . ?
C27G C21G C28G 44.3(6) . . ?
C22G C21G C28G 15.8(3) . . ?
N21G C21G C28G 99.7(4) . . ?
C27G C22G C28G 171.4(16) . . ?
C27G C22G C23G 165.0(12) . . ?
C28G C22G C23G 6.9(8) . . ?
C27G C22G C21G 39.8(9) . . ?
C28G C22G C21G 132.8(11) . . ?
C23G C22G C21G 125.8(6) . . ?
C27G C22G C29G 139.3(12) . . ?
C28G C22G C29G 33.1(8) . . ?
C23G C22G C29G 26.2(4) . . ?
C21G C22G C29G 99.7(5) . . ?
C27G C22G C26G 41.9(10) . . ?
C28G C22G C26G 130.4(10) . . ?
C23G C22G C26G 123.5(5) . . ?
C21G C22G C26G 3.1(5) . . ?
C29G C22G C26G 97.4(5) . . ?
C28G C23G C29G 119.3(15) . . ?
C28G C23G C22G 8.7(11) . . ?
C29G C23G C22G 110.6(10) . . ?
C28G C23G C24G 127.9(13) . . ?
C29G C23G C24G 8.8(9) . . ?
C22G C23G C24G 119.2(6) . . ?
C28G C23G C27G 14.0(11) . . ?
C29G C23G C27G 105.5(9) . . ?
C22G C23G C27G 5.4(4) . . ?
C24G C23G C27G 114.1(5) . . ?
C29G C24G C25G 109.3(16) . . ?
C29G C24G C23G 12.5(14) . . ?
C25G C24G C23G 121.4(6) . . ?
C29G C24G C28G 3.3(13) . . ?
C25G C24G C28G 106.9(5) . . ?
C23G C24G C28G 14.5(4) . . ?
C24G C25G N21G 124.8(5) . . ?
C24G C25G C29G 20.5(4) . . ?
N21G C25G C29G 104.2(5) . . ?
C5G N1G C1G 115.2(2) . . ?
N1G C1G C2G 124.9(3) . . ?
C3G C2G C1G 118.8(3) . . ?
C2G C3G C4G 118.5(3) . . ?
N1G C5G C4G 123.7(3) . . ?
C3G C4G C5G 118.5(3) . . ?
C22G C27G C21G 111.6(14) . . ?
C22G C27G C28G 4.3(8) . . ?
C21G C27G C28G 107.9(10) . . ?
C22G C27G C26G 120.5(13) . . ?
C21G C27G C26G 9.5(7) . . ?
C28G C27G C26G 116.7(8) . . ?
C22G C27G C23G 9.7(8) . . ?
C21G C27G C23G 102.5(8) . . ?
C28G C27G C23G 5.5(4) . . ?
C26G C27G C23G 111.2(7) . . ?
C21G C26G N21G 97.2(14) . . ?
C21G C26G C27G 13.7(10) . . ?
N21G C26G C27G 110.1(8) . . ?
C21G C26G C22G 6.5(10) . . ?
N21G C26G C22G 92.5(6) . . ?
C27G C26G C22G 17.5(4) . . ?
C23G C28G C22G 164.4(19) . . ?
C23G C28G C29G 36.5(10) . . ?
C22G C28G C29G 127.9(13) . . ?
C23G C28G C27G 160.5(15) . . ?
C22G C28G C27G 4.3(8) . . ?
C29G C28G C27G 124.3(10) . . ?
C23G C28G C24G 37.5(10) . . ?
C22G C28G C24G 126.9(10) . . ?
C29G C28G C24G 1.6(6) . . ?
C27G C28G C24G 123.1(7) . . ?
C23G C28G C21G 132.9(13) . . ?
C22G C28G C21G 31.5(8) . . ?
C29G C28G C21G 96.5(8) . . ?
C27G C28G C21G 27.8(4) . . ?
C24G C28G C21G 95.4(5) . . ?
C24G C29G C23G 159(2) . . ?
C24G C29G C28G 175.2(19) . . ?
C23G C29G C28G 24.3(7) . . ?
C24G C29G C25G 50.2(14) . . ?
C23G C29G C25G 150.2(11) . . ?
C28G C29G C25G 126.3(9) . . ?
C24G C29G C22G 157.5(19) . . ?
C23G C29G C22G 43.2(7) . . ?
C28G C29G C22G 19.0(5) . . ?
C25G C29G C22G 107.4(6) . . ?

loop_
_geom_bond_atom_site_label_1
_geom_bond_atom_site_label_2
_geom_bond_distance
_geom_bond_site_symmetry_2
_geom_bond_publ_flag
C1 C32 1.366(3) . ?
C1 C17 1.432(3) . ?
C1 C2 1.434(3) . ?
C2 C3 1.196(3) . ?
C3 C4 1.477(3) . ?
O4 C4 1.421(2) . ?
C4 C5 1.542(3) . ?
C4 C11 1.543(3) . ?
C5 C6 1.385(3) . ?
C5 C10 1.390(3) . ?
C6 C7 1.389(3) . ?
C7 C8 1.368(4) . ?
C8 C9 1.382(3) . ?
C9 C10 1.381(3) . ?
C11 C16 1.385(3) . ?
C11 C12 1.397(3) . ?
C12 C13 1.386(3) . ?
C13 C14 1.385(3) . ?
C14 C15 1.383(3) . ?
C15 C16 1.387(3) . ?
C17 C18 1.195(3) . ?
C18 C19 1.482(3) . ?
O19 C19 1.420(3) . ?
C19 C26 1.535(3) . ?
C19 C20 1.542(3) . ?
C20 C25 1.386(3) . ?
C20 C21 1.391(3) . ?
C21 C22 1.382(3) . ?
C22 C23 1.386(4) . ?
C23 C24 1.381(3) . ?
C24 C25 1.382(3) . ?
C26 C27 1.387(3) . ?
C26 C31 1.391(3) . ?
C27 C28 1.387(3) . ?
C28 C29 1.375(4) . ?
C29 C30 1.388(4) . ?
C30 C31 1.393(3) . ?
C32 C48 1.435(3) . ?
C32 C33 1.436(3) . ?
C33 C34 1.200(3) . ?
C34 C35 1.487(3) . ?
O35 C35 1.416(2) . ?
C35 C42 1.534(3) . ?
C35 C36 1.541(3) . ?
C36 C41 1.382(3) . ?
C36 C37 1.385(3) . ?
C37 C38 1.384(3) . ?
C38 C39 1.382(3) . ?
C39 C40 1.374(3) . ?
C40 C41 1.384(3) . ?
C42 C47 1.380(3) . ?
C42 C43 1.394(3) . ?
C43 C44 1.384(4) . ?
C44 C45 1.384(4) . ?
C45 C46 1.376(4) . ?
C46 C47 1.394(3) . ?
C48 C49 1.202(3) . ?
C49 C50 1.483(3) . ?
O50 C50 1.426(2) . ?
C50 C51 1.532(3) . ?
C50 C57 1.541(3) . ?
C51 C52 1.391(3) . ?
C51 C56 1.392(3) . ?
C52 C53 1.392(3) . ?
C53 C54 1.385(3) . ?
C54 C55 1.381(3) . ?
C55 C56 1.393(3) . ?
C57 C58 1.386(3) . ?
C57 C62 1.394(3) . ?
C58 C59 1.391(3) . ?
C59 C60 1.381(3) . ?
C60 C61 1.374(3) . ?
C61 C62 1.386(3) . ?
N6G C6G 1.333(3) . ?
N6G C10G 1.335(3) . ?
C6G C7G 1.378(3) . ?
C7G C8G 1.368(3) . ?
C8G C9G 1.385(4) . ?
C9G C10G 1.369(3) . ?
N11G C15G 1.323(3) . ?
N11G C11G 1.334(3) . ?
C11G C12G 1.377(4) . ?
C12G C13G 1.340(4) . ?
C13G C14G 1.384(4) . ?
C14G C15G 1.393(4) . ?
N16G C16G 1.330(3) . ?
N16G C20G 1.330(3) . ?
C16G C17G 1.379(3) . ?
C17G C18G 1.371(4) . ?
C18G C19G 1.370(4) . ?
C19G C20G 1.384(3) . ?
N21G C26G 1.285(10) . ?
N21G C25G 1.409(5) . ?
N21G C21G 1.513(8) . ?
C21G C26G 0.654(9) . ?
C21G C27G 0.946(8) . ?
C21G C22G 1.373(10) . ?
C21G C28G 1.932(12) . ?
C22G C27G 0.707(7) . ?
C22G C28G 0.716(8) . ?
C22G C23G 1.271(9) . ?
C22G C29G 1.738(11) . ?
C22G C26G 2.021(12) . ?
C23G C28G 0.567(10) . ?
C23G C29G 0.820(10) . ?
C23G C24G 1.376(9) . ?
C23G C27G 1.962(10) . ?
C24G C29G 0.579(11) . ?
C24G C25G 1.269(7) . ?
C24G C28G 1.781(10) . ?
C25G C29G 1.559(13) . ?
N1G C5G 1.296(4) . ?
N1G C1G 1.315(3) . ?
C1G C2G 1.361(4) . ?
C2G C3G 1.329(4) . ?
C3G C4G 1.348(5) . ?
C5G C4G 1.389(4) . ?
C27G C28G 1.418(8) . ?
C27G C26G 1.568(9) . ?
C28G C29G 1.204(9) . ?

loop_
_geom_hbond_atom_site_label_D
_geom_hbond_atom_site_label_H
_geom_hbond_atom_site_label_A
_geom_hbond_distance_DH
_geom_hbond_distance_HA
_geom_hbond_distance_DA
_geom_hbond_angle_DHA
_geom_hbond_site_symmetry_A
O4 H4 N1G 0.99(3) 1.74(3) 2.731(2) 176(3) .
O19 H19 N6G 0.97(3) 1.77(3) 2.740(2) 172(3) .
O35 H35 N11G 0.94(3) 1.80(3) 2.729(2) 169(3) .
O50 H50 N16G 0.94(2) 1.88(3) 2.816(2) 176(2) .

loop_
_geom_torsion_atom_site_label_1
_geom_torsion_atom_site_label_2
_geom_torsion_atom_site_label_3
_geom_torsion_atom_site_label_4
_geom_torsion
_geom_torsion_site_symmetry_1
_geom_torsion_site_symmetry_2
_geom_torsion_site_symmetry_3
_geom_torsion_site_symmetry_4
_geom_torsion_publ_flag
C32 C1 C2 C3 -132(3) . . . . ?
C17 C1 C2 C3 46(3) . . . . ?
C1 C2 C3 C4 141(22) . . . . ?
C2 C3 C4 O4 165(100) . . . . ?
C2 C3 C4 C5 -77(24) . . . . ?
C2 C3 C4 C11 44(24) . . . . ?
O4 C4 C5 C6 -13.2(2) . . . . ?
C3 C4 C5 C6 -131.8(2) . . . . ?
C11 C4 C5 C6 108.4(2) . . . . ?
O4 C4 C5 C10 166.16(18) . . . . ?
C3 C4 C5 C10 47.5(2) . . . . ?
C11 C4 C5 C10 -72.2(2) . . . . ?
C10 C5 C6 C7 1.2(3) . . . . ?
C4 C5 C6 C7 -179.49(19) . . . . ?
C5 C6 C7 C8 -0.8(4) . . . . ?
C6 C7 C8 C9 0.3(4) . . . . ?
C7 C8 C9 C10 -0.1(3) . . . . ?
C8 C9 C10 C5 0.5(3) . . . . ?
C6 C5 C10 C9 -1.0(3) . . . . ?
C4 C5 C10 C9 179.65(19) . . . . ?
O4 C4 C11 C16 -153.89(19) . . . . ?
C3 C4 C11 C16 -33.0(3) . . . . ?
C5 C4 C11 C16 86.5(2) . . . . ?
O4 C4 C11 C12 25.9(3) . . . . ?
C3 C4 C11 C12 146.73(19) . . . . ?
C5 C4 C11 C12 -93.8(2) . . . . ?
C16 C11 C12 C13 -0.1(3) . . . . ?
C4 C11 C12 C13 -179.8(2) . . . . ?
C11 C12 C13 C14 -0.5(3) . . . . ?
C12 C13 C14 C15 0.1(3) . . . . ?
C13 C14 C15 C16 0.9(3) . . . . ?
C12 C11 C16 C15 1.0(3) . . . . ?
C4 C11 C16 C15 -179.23(19) . . . . ?
C14 C15 C16 C11 -1.4(3) . . . . ?
C32 C1 C17 C18 -179(100) . . . . ?
C2 C1 C17 C18 3(3) . . . . ?
C1 C17 C18 C19 -42(6) . . . . ?
C17 C18 C19 O19 27(4) . . . . ?
C17 C18 C19 C26 145(4) . . . . ?
C17 C18 C19 C20 -95(4) . . . . ?
O19 C19 C20 C25 -144.9(2) . . . . ?
C18 C19 C20 C25 -23.9(3) . . . . ?
C26 C19 C20 C25 96.8(2) . . . . ?
O19 C19 C20 C21 37.6(3) . . . . ?
C18 C19 C20 C21 158.66(19) . . . . ?
C26 C19 C20 C21 -80.7(2) . . . . ?
C25 C20 C21 C22 1.8(3) . . . . ?
C19 C20 C21 C22 179.4(2) . . . . ?
C20 C21 C22 C23 -0.9(4) . . . . ?
C21 C22 C23 C24 -0.7(4) . . . . ?
C22 C23 C24 C25 1.4(4) . . . . ?
C23 C24 C25 C20 -0.5(4) . . . . ?
C21 C20 C25 C24 -1.1(3) . . . . ?
C19 C20 C25 C24 -178.5(2) . . . . ?
O19 C19 C26 C27 -17.1(3) . . . . ?
C18 C19 C26 C27 -135.9(2) . . . . ?
C20 C19 C26 C27 103.1(2) . . . . ?
O19 C19 C26 C31 165.65(18) . . . . ?
C18 C19 C26 C31 46.9(3) . . . . ?
C20 C19 C26 C31 -74.1(2) . . . . ?
C31 C26 C27 C28 -0.9(3) . . . . ?
C19 C26 C27 C28 -178.2(2) . . . . ?
C26 C27 C28 C29 0.2(4) . . . . ?
C27 C28 C29 C30 0.8(4) . . . . ?
C28 C29 C30 C31 -1.1(4) . . . . ?
C27 C26 C31 C30 0.6(3) . . . . ?
C19 C26 C31 C30 177.91(18) . . . . ?
C29 C30 C31 C26 0.3(3) . . . . ?
C17 C1 C32 C48 177.38(18) . . . . ?
C2 C1 C32 C48 -4.9(3) . . . . ?
C17 C1 C32 C33 -3.5(3) . . . . ?
C2 C1 C32 C33 174.18(18) . . . . ?
C1 C32 C33 C34 -25(3) . . . . ?
C48 C32 C33 C34 154(3) . . . . ?
C32 C33 C34 C35 31(6) . . . . ?
C33 C34 C35 O35 -63(4) . . . . ?
C33 C34 C35 C42 175(100) . . . . ?
C33 C34 C35 C36 55(4) . . . . ?
O35 C35 C36 C41 161.8(2) . . . . ?
C34 C35 C36 C41 43.1(3) . . . . ?
C42 C35 C36 C41 -78.0(3) . . . . ?
O35 C35 C36 C37 -19.3(3) . . . . ?
C34 C35 C36 C37 -138.1(2) . . . . ?
C42 C35 C36 C37 100.9(2) . . . . ?
C41 C36 C37 C38 1.4(4) . . . . ?
C35 C36 C37 C38 -177.5(2) . . . . ?
C36 C37 C38 C39 -0.9(4) . . . . ?
C37 C38 C39 C40 -0.1(4) . . . . ?
C38 C39 C40 C41 0.6(4) . . . . ?
C37 C36 C41 C40 -0.9(4) . . . . ?
C35 C36 C41 C40 178.0(2) . . . . ?
C39 C40 C41 C36 -0.1(4) . . . . ?
O35 C35 C42 C47 -141.5(2) . . . . ?
C34 C35 C42 C47 -19.8(3) . . . . ?
C36 C35 C42 C47 100.1(2) . . . . ?
O35 C35 C42 C43 39.5(3) . . . . ?
C34 C35 C42 C43 161.16(19) . . . . ?
C36 C35 C42 C43 -78.9(2) . . . . ?
C47 C42 C43 C44 1.5(3) . . . . ?
C35 C42 C43 C44 -179.5(2) . . . . ?
C42 C43 C44 C45 -0.5(4) . . . . ?
C43 C44 C45 C46 -1.2(4) . . . . ?
C44 C45 C46 C47 1.9(4) . . . . ?
C43 C42 C47 C46 -0.8(3) . . . . ?
C35 C42 C47 C46 -179.8(2) . . . . ?
C45 C46 C47 C42 -0.9(4) . . . . ?
C1 C32 C48 C49 -11(8) . . . . ?
C33 C32 C48 C49 170(100) . . . . ?
C32 C48 C49 C50 79(19) . . . . ?
C48 C49 C50 O50 -108(16) . . . . ?
C48 C49 C50 C51 129(16) . . . . ?
C48 C49 C50 C57 9(16) . . . . ?
O50 C50 C51 C52 -156.35(18) . . . . ?
C49 C50 C51 C52 -34.2(2) . . . . ?
C57 C50 C51 C52 87.1(2) . . . . ?
O50 C50 C51 C56 26.4(2) . . . . ?
C49 C50 C51 C56 148.52(18) . . . . ?
C57 C50 C51 C56 -90.2(2) . . . . ?
C56 C51 C52 C53 -1.1(3) . . . . ?
C50 C51 C52 C53 -178.45(19) . . . . ?
C51 C52 C53 C54 0.2(3) . . . . ?
C52 C53 C54 C55 1.1(3) . . . . ?
C53 C54 C55 C56 -1.3(3) . . . . ?
C52 C51 C56 C55 0.9(3) . . . . ?
C50 C51 C56 C55 178.28(19) . . . . ?
C54 C55 C56 C51 0.3(3) . . . . ?
O50 C50 C57 C58 137.8(2) . . . . ?
C49 C50 C57 C58 18.6(3) . . . . ?
C51 C50 C57 C58 -102.6(2) . . . . ?
O50 C50 C57 C62 -45.6(2) . . . . ?
C49 C50 C57 C62 -164.85(19) . . . . ?
C51 C50 C57 C62 74.0(2) . . . . ?
C62 C57 C58 C59 0.7(3) . . . . ?
C50 C57 C58 C59 177.3(2) . . . . ?
C57 C58 C59 C60 0.3(3) . . . . ?
C58 C59 C60 C61 -1.5(3) . . . . ?
C59 C60 C61 C62 1.5(3) . . . . ?
C60 C61 C62 C57 -0.4(3) . . . . ?
C58 C57 C62 C61 -0.7(3) . . . . ?
C50 C57 C62 C61 -177.40(19) . . . . ?
C10G N6G C6G C7G -1.8(3) . . . . ?
N6G C6G C7G C8G 1.1(4) . . . . ?
C6G C7G C8G C9G 0.4(4) . . . . ?
C7G C8G C9G C10G -1.2(4) . . . . ?
C6G N6G C10G C9G 0.9(3) . . . . ?
C8G C9G C10G N6G 0.5(4) . . . . ?
C15G N11G C11G C12G -0.8(4) . . . . ?
N11G C11G C12G C13G 0.1(4) . . . . ?
C11G C12G C13G C14G -0.1(4) . . . . ?
C12G C13G C14G C15G 0.7(4) . . . . ?
C11G N11G C15G C14G 1.5(4) . . . . ?
C13G C14G C15G N11G -1.5(4) . . . . ?
C20G N16G C16G C17G -0.6(4) . . . . ?
N16G C16G C17G C18G 0.7(4) . . . . ?
C16G C17G C18G C19G -0.3(4) . . . . ?
C17G C18G C19G C20G 0.0(4) . . . . ?
C16G N16G C20G C19G 0.2(4) . . . . ?
C18G C19G C20G N16G 0.1(4) . . . . ?
C25G N21G C21G C26G 175.7(12) . . . . ?
C26G N21G C21G C27G -167(2) . . . . ?
C25G N21G C21G C27G 9.1(14) . . . . ?
C26G N21G C21G C22G -172.6(15) . . . . ?
C25G N21G C21G C22G 3.1(6) . . . . ?
C26G N21G C21G C28G -172.9(14) . . . . ?
C25G N21G C21G C28G 2.8(4) . . . . ?
C26G C21G C22G C27G 132(8) . . . . ?
N21G C21G C22G C27G 172.5(15) . . . . ?
C28G C21G C22G C27G 174(2) . . . . ?
C26G C21G C22G C28G -42(8) . . . . ?
C27G C21G C22G C28G -174(2) . . . . ?
N21G C21G C22G C28G -1.2(15) . . . . ?
C26G C21G C22G C23G -42(8) . . . . ?
C27G C21G C22G C23G -173.7(16) . . . . ?
N21G C21G C22G C23G -1.2(8) . . . . ?
C28G C21G C22G C23G 0.0(12) . . . . ?
C26G C21G C22G C29G -44(8) . . . . ?
C27G C21G C22G C29G -175.5(15) . . . . ?
N21G C21G C22G C29G -3.0(6) . . . . ?
C28G C21G C22G C29G -1.8(12) . . . . ?
C27G C21G C22G C26G -132(8) . . . . ?
N21G C21G C22G C26G 41(8) . . . . ?
C28G C21G C22G C26G 42(8) . . . . ?
C27G C22G C23G C28G 164(9) . . . . ?
C21G C22G C23G C28G -180(100) . . . . ?
C29G C22G C23G C28G -176(8) . . . . ?
C26G C22G C23G C28G 178(7) . . . . ?
C27G C22G C23G C29G -20(4) . . . . ?
C28G C22G C23G C29G 176(8) . . . . ?
C21G C22G C23G C29G -4.1(12) . . . . ?
C26G C22G C23G C29G -6.5(11) . . . . ?
C27G C22G C23G C24G -18(4) . . . . ?
C28G C22G C23G C24G 178(7) . . . . ?
C21G C22G C23G C24G -2.2(8) . . . . ?
C29G C22G C23G C24G 1.9(9) . . . . ?
C26G C22G C23G C24G -4.7(8) . . . . ?
C28G C22G C23G C27G -164(9) . . . . ?
C21G C22G C23G C27G 16(4) . . . . ?
C29G C22G C23G C27G 20(4) . . . . ?
C26G C22G C23G C27G 13(4) . . . . ?
C28G C23G C24G C29G -11(5) . . . . ?
C22G C23G C24G C29G -11(6) . . . . ?
C27G C23G C24G C29G -13(6) . . . . ?
C28G C23G C24G C25G 4.1(18) . . . . ?
C29G C23G C24G C25G 15(5) . . . . ?
C22G C23G C24G C25G 3.6(8) . . . . ?
C27G C23G C24G C25G 1.8(8) . . . . ?
C29G C23G C24G C28G 11(5) . . . . ?
C22G C23G C24G C28G -0.4(14) . . . . ?
C27G C23G C24G C28G -2.2(14) . . . . ?
C29G C24G C25G N21G 2.0(18) . . . . ?
C23G C24G C25G N21G -1.4(8) . . . . ?
C28G C24G C25G N21G -0.3(7) . . . . ?
C23G C24G C25G C29G -3.4(12) . . . . ?
C28G C24G C25G C29G -2.4(13) . . . . ?
C26G N21G C25G C24G 0.9(10) . . . . ?
C21G N21G C25G C24G -1.9(6) . . . . ?
C26G N21G C25G C29G 1.6(9) . . . . ?
C21G N21G C25G C29G -1.2(5) . . . . ?
C5G N1G C1G C2G 5.4(5) . . . . ?
N1G C1G C2G C3G -3.1(6) . . . . ?
C1G C2G C3G C4G -3.4(6) . . . . ?
C1G N1G C5G C4G -1.4(6) . . . . ?
C2G C3G C4G C5G 7.0(7) . . . . ?
N1G C5G C4G C3G -4.7(7) . . . . ?
C28G C22G C27G C21G 32(11) . . . . ?
C23G C22G C27G C21G 20(5) . . . . ?
C29G C22G C27G C21G 7(2) . . . . ?
C26G C22G C27G C21G 3.5(7) . . . . ?
C23G C22G C27G C28G -12(7) . . . . ?
C21G C22G C27G C28G -32(11) . . . . ?
C29G C22G C27G C28G -26(10) . . . . ?
C26G C22G C27G C28G -29(11) . . . . ?
C28G C22G C27G C26G 29(11) . . . . ?
C23G C22G C27G C26G 17(5) . . . . ?
C21G C22G C27G C26G -3.5(7) . . . . ?
C29G C22G C27G C26G 3(2) . . . . ?
C28G C22G C27G C23G 12(7) . . . . ?
C21G C22G C27G C23G -20(5) . . . . ?
C29G C22G C27G C23G -13(3) . . . . ?
C26G C22G C27G C23G -17(5) . . . . ?
C26G C21G C27G C22G -162(4) . . . . ?
N21G C21G C27G C22G -11(2) . . . . ?
C28G C21G C27G C22G -2.4(9) . . . . ?
C26G C21G C27G C28G -159(4) . . . . ?
C22G C21G C27G C28G 2.4(9) . . . . ?
N21G C21G C27G C28G -9.0(17) . . . . ?
C22G C21G C27G C26G 162(4) . . . . ?
N21G C21G C27G C26G 150(5) . . . . ?
C28G C21G C27G C26G 159(4) . . . . ?
C26G C21G C27G C23G -158(4) . . . . ?
C22G C21G C27G C23G 3.4(9) . . . . ?
N21G C21G C27G C23G -8.1(15) . . . . ?
C28G C21G C27G C23G 0.9(5) . . . . ?
C28G C23G C27G C22G -10(6) . . . . ?
C29G C23G C27G C22G 161(4) . . . . ?
C24G C23G C27G C22G 163(4) . . . . ?
C28G C23G C27G C21G -171(4) . . . . ?
C29G C23G C27G C21G -0.1(12) . . . . ?
C22G C23G C27G C21G -161(5) . . . . ?
C24G C23G C27G C21G 1.9(10) . . . . ?
C29G C23G C27G C28G 171(5) . . . . ?
C22G C23G C27G C28G 10(6) . . . . ?
C24G C23G C27G C28G 173(5) . . . . ?
C28G C23G C27G C26G -174(4) . . . . ?
C29G C23G C27G C26G -3.9(11) . . . . ?
C22G C23G C27G C26G -165(5) . . . . ?
C24G C23G C27G C26G -1.8(8) . . . . ?
C27G C21G C26G N21G 160(3) . . . . ?
C22G C21G C26G N21G 44(8) . . . . ?
C28G C21G C26G N21G 18(3) . . . . ?
C22G C21G C26G C27G -115(10) . . . . ?
N21G C21G C26G C27G -160(3) . . . . ?
C28G C21G C26G C27G -142(6) . . . . ?
C27G C21G C26G C22G 115(10) . . . . ?
N21G C21G C26G C22G -44(8) . . . . ?
C28G C21G C26G C22G -27(6) . . . . ?
C25G N21G C26G C21G -6.0(17) . . . . ?
C25G N21G C26G C27G -1.0(12) . . . . ?
C21G N21G C26G C27G 5.1(8) . . . . ?
C25G N21G C26G C22G -1.5(9) . . . . ?
C21G N21G C26G C22G 4.6(9) . . . . ?
C22G C27G C26G C21G 20(4) . . . . ?
C28G C27G C26G C21G 22(4) . . . . ?
C23G C27G C26G C21G 23(4) . . . . ?
C22G C27G C26G N21G -1.7(16) . . . . ?
C21G C27G C26G N21G -22(4) . . . . ?
C28G C27G C26G N21G 0.6(11) . . . . ?
C23G C27G C26G N21G 1.2(9) . . . . ?
C21G C27G C26G C22G -20(4) . . . . ?
C28G C27G C26G C22G 2.3(9) . . . . ?
C23G C27G C26G C22G 2.9(9) . . . . ?
C27G C22G C26G C21G -45(8) . . . . ?
C28G C22G C26G C21G 140(8) . . . . ?
C23G C22G C26G C21G 140(8) . . . . ?
C29G C22G C26G C21G 137(8) . . . . ?
C27G C22G C26G N21G 178.4(15) . . . . ?
C28G C22G C26G N21G 3.8(15) . . . . ?
C23G C22G C26G N21G 3.5(8) . . . . ?
C21G C22G C26G N21G -136(8) . . . . ?
C29G C22G C26G N21G 0.6(6) . . . . ?
C28G C22G C26G C27G -175(2) . . . . ?
C23G C22G C26G C27G -174.9(16) . . . . ?
C21G C22G C26G C27G 45(8) . . . . ?
C29G C22G C26G C27G -177.8(15) . . . . ?
C29G C23G C28G C22G -4(8) . . . . ?
C24G C23G C28G C22G -3(8) . . . . ?
C27G C23G C28G C22G 6(4) . . . . ?
C22G C23G C28G C29G 4(8) . . . . ?
C24G C23G C28G C29G 1.9(10) . . . . ?
C27G C23G C28G C29G 10(5) . . . . ?
C29G C23G C28G C27G -10(5) . . . . ?
C22G C23G C28G C27G -6(4) . . . . ?
C24G C23G C28G C27G -9(5) . . . . ?
C29G C23G C28G C24G -1.9(10) . . . . ?
C22G C23G C28G C24G 3(8) . . . . ?
C27G C23G C28G C24G 9(5) . . . . ?
C29G C23G C28G C21G -4(3) . . . . ?
C22G C23G C28G C21G 0(6) . . . . ?
C24G C23G C28G C21G -2(3) . . . . ?
C27G C23G C28G C21G 6(3) . . . . ?
C27G C22G C28G C23G -28(16) . . . . ?
C21G C22G C28G C23G 0(8) . . . . ?
C29G C22G C28G C23G 3(6) . . . . ?
C26G C22G C28G C23G -3(8) . . . . ?
C27G C22G C28G C29G -31(11) . . . . ?
C23G C22G C28G C29G -3(6) . . . . ?
C21G C22G C28G C29G -3(2) . . . . ?
C26G C22G C28G C29G -6(2) . . . . ?
C23G C22G C28G C27G 28(16) . . . . ?
C21G C22G C28G C27G 28(10) . . . . ?
C29G C22G C28G C27G 31(11) . . . . ?
C26G C22G C28G C27G 25(10) . . . . ?
C27G C22G C28G C24G -30(11) . . . . ?
C23G C22G C28G C24G -2(6) . . . . ?
C21G C22G C28G C24G -2(2) . . . . ?
C29G C22G C28G C24G 1.4(7) . . . . ?
C26G C22G C28G C24G -4.5(19) . . . . ?
C27G C22G C28G C21G -28(10) . . . . ?
C23G C22G C28G C21G 0(8) . . . . ?
C29G C22G C28G C21G 3(2) . . . . ?
C26G C22G C28G C21G -2.7(6) . . . . ?
C22G C27G C28G C23G 158(13) . . . . ?
C21G C27G C28G C23G 10(5) . . . . ?
C26G C27G C28G C23G 6(5) . . . . ?
C21G C27G C28G C22G -148(11) . . . . ?
C26G C27G C28G C22G -152(11) . . . . ?
C23G C27G C28G C22G -158(13) . . . . ?
C22G C27G C28G C29G 150(11) . . . . ?
C21G C27G C28G C29G 2.1(13) . . . . ?
C26G C27G C28G C29G -1.7(12) . . . . ?
C23G C27G C28G C29G -7(4) . . . . ?
C22G C27G C28G C24G 152(11) . . . . ?
C21G C27G C28G C24G 3.4(12) . . . . ?
C26G C27G C28G C24G -0.4(11) . . . . ?
C23G C27G C28G C24G -6(4) . . . . ?
C22G C27G C28G C21G 148(11) . . . . ?
C26G C27G C28G C21G -3.8(7) . . . . ?
C23G C27G C28G C21G -10(5) . . . . ?
C29G C24G C28G C23G 47(25) . . . . ?
C25G C24G C28G C23G -176.4(16) . . . . ?
C29G C24G C28G C22G -134(25) . . . . ?
C25G C24G C28G C22G 2.8(15) . . . . ?
C23G C24G C28G C22G 179(3) . . . . ?
C25G C24G C28G C29G 137(26) . . . . ?
C23G C24G C28G C29G -47(25) . . . . ?
C29G C24G C28G C27G -137(25) . . . . ?
C25G C24G C28G C27G 0.2(9) . . . . ?
C23G C24G C28G C27G 177(2) . . . . ?
C29G C24G C28G C21G -135(25) . . . . ?
C25G C24G C28G C21G 1.8(6) . . . . ?
C23G C24G C28G C21G 178.2(19) . . . . ?
C26G C21G C28G C23G -16(4) . . . . ?
C27G C21G C28G C23G -176(2) . . . . ?
C22G C21G C28G C23G -180(3) . . . . ?
N21G C21G C28G C23G -1.1(19) . . . . ?
C26G C21G C28G C22G 164(3) . . . . ?
C27G C21G C28G C22G 4.3(16) . . . . ?
N21G C21G C28G C22G 178.9(14) . . . . ?
C26G C21G C28G C29G -19(3) . . . . ?
C27G C21G C28G C29G -178.3(11) . . . . ?
C22G C21G C28G C29G 177.4(17) . . . . ?
N21G C21G C28G C29G -3.7(7) . . . . ?
C26G C21G C28G C27G 160(4) . . . . ?
C22G C21G C28G C27G -4.3(16) . . . . ?
N21G C21G C28G C27G 174.6(10) . . . . ?
C26G C21G C28G C24G -18(3) . . . . ?
C27G C21G C28G C24G -177.2(10) . . . . ?
C22G C21G C28G C24G 178.5(16) . . . . ?
N21G C21G C28G C24G -2.6(5) . . . . ?
C25G C24G C29G C23G -166(5) . . . . ?
C28G C24G C29G C23G -122(28) . . . . ?
C25G C24G C29G C28G -44(26) . . . . ?
C23G C24G C29G C28G 122(28) . . . . ?
C23G C24G C29G C25G 166(5) . . . . ?
C28G C24G C29G C25G 44(26) . . . . ?
C25G C24G C29G C22G -6(5) . . . . ?
C23G C24G C29G C22G 161(9) . . . . ?
C28G C24G C29G C22G 38(22) . . . . ?
C28G C23G C29G C24G 170(5) . . . . ?
C22G C23G C29G C24G 169(5) . . . . ?
C27G C23G C29G C24G 167(5) . . . . ?
C22G C23G C29G C28G -0.7(13) . . . . ?
C24G C23G C29G C28G -170(5) . . . . ?
C27G C23G C29G C28G -2.6(13) . . . . ?
C28G C23G C29G C25G 11(3) . . . . ?
C22G C23G C29G C25G 11(3) . . . . ?
C24G C23G C29G C25G -159(8) . . . . ?
C27G C23G C29G C25G 9(3) . . . . ?
C28G C23G C29G C22G 0.7(13) . . . . ?
C24G C23G C29G C22G -169(5) . . . . ?
C27G C23G C29G C22G -1.9(4) . . . . ?
C23G C28G C29G C24G -132(26) . . . . ?
C22G C28G C29G C24G 47(26) . . . . ?
C27G C28G C29G C24G 44(26) . . . . ?
C21G C28G C29G C24G 45(25) . . . . ?
C22G C28G C29G C23G 178(3) . . . . ?
C27G C28G C29G C23G 176(2) . . . . ?
C24G C28G C29G C23G 132(26) . . . . ?
C21G C28G C29G C23G 177(2) . . . . ?
C23G C28G C29G C25G -173(2) . . . . ?
C22G C28G C29G C25G 5.5(19) . . . . ?
C27G C28G C29G C25G 2.8(14) . . . . ?
C24G C28G C29G C25G -41(25) . . . . ?
C21G C28G C29G C25G 3.8(10) . . . . ?
C23G C28G C29G C22G -178(3) . . . . ?
C27G C28G C29G C22G -2.7(10) . . . . ?
C24G C28G C29G C22G -47(26) . . . . ?
C21G C28G C29G C22G -1.7(11) . . . . ?
N21G C25G C29G C24G -178.3(15) . . . . ?
C24G C25G C29G C23G 170(4) . . . . ?
N21G C25G C29G C23G -8(2) . . . . ?
C24G C25G C29G C28G 176(2) . . . . ?
N21G C25G C29G C28G -2.4(10) . . . . ?
C24G C25G C29G C22G 177.7(19) . . . . ?
N21G C25G C29G C22G -0.6(6) . . . . ?
C27G C22G C29G C24G 2(5) . . . . ?
C28G C22G C29G C24G -171(5) . . . . ?
C23G C22G C29G C24G -170(5) . . . . ?
C21G C22G C29G C24G 7(4) . . . . ?
C26G C22G C29G C24G 5(4) . . . . ?
C27G C22G C29G C23G 172.3(18) . . . . ?
C28G C22G C29G C23G -0.9(17) . . . . ?
C21G C22G C29G C23G 176.7(10) . . . . ?
C26G C22G C29G C23G 174.5(10) . . . . ?
C27G C22G C29G C28G 173(3) . . . . ?
C23G C22G C29G C28G 0.9(17) . . . . ?
C21G C22G C29G C28G 177.6(16) . . . . ?
C26G C22G C29G C28G 175.4(16) . . . . ?
C27G C22G C29G C25G -2.2(19) . . . . ?
C28G C22G C29G C25G -175.4(16) . . . . ?
C23G C22G C29G C25G -174.5(13) . . . . ?
C21G C22G C29G C25G 2.2(7) . . . . ?
C26G C22G C29G C25G 0.0(6) . . . . ?
